data_7706233
loop_
_publ_author_name
'Pilichos, E.'
'Font-Bardia, M'
'Escuer, A.'
'Mayans, J.'

_publ_section_title
;
 Structural and magnetic studies of mononuclear lanthanide complexes
 derived from N-rich chiral Schiff bases.
;
_journal_issue 5
_journal_name_full 'Dalton transactions (Cambridge, England : 2003)'
_journal_page_first 1746
_journal_page_last 1753
_journal_paper_doi 10.1039/d0dt04224b
_journal_volume 50
_journal_year 2021
_chemical_absolute_configuration rm
_chemical_formula_moiety 'C19 H24 Ce N7 O10'
_chemical_formula_sum 'C19 H24 Ce N7 O10'
_chemical_formula_weight 650.57
_space_group_crystal_system monoclinic
_space_group_IT_number 4
_space_group_name_Hall 'P 2yb'
_space_group_name_H-M_alt 'P 1 21 1'
_atom_sites_solution_hydrogens geom
_audit_creation_method SHELXL-2018/3
_audit_update_record
;
2020-11-08 deposited with the CCDC.	2020-12-29 downloaded from the CCDC.
;
_cell_angle_alpha 90
_cell_angle_beta 101.896(3)
_cell_angle_gamma 90
_cell_formula_units_Z 2
_cell_length_a 8.5057(6)
_cell_length_b 15.5308(11)
_cell_length_c 9.3697(7)
_cell_measurement_reflns_used 9926
_cell_measurement_temperature 100(2)
_cell_measurement_theta_max 30.65
_cell_measurement_theta_min 2.45
_cell_volume 1211.16(15)
_computing_cell_refinement 'Bruker SAINT'
_computing_data_collection 'Bruker APEX3'
_computing_data_reduction 'Bruker SAINT'
_computing_molecular_graphics 'Bruker SHELXTL'
_computing_publication_material 'Bruker SHELXTL'
_computing_structure_refinement 'SHELXL-2018/3 (Sheldrick, 2018)'
_computing_structure_solution 'SHELXT 2014/5 (Sheldrick, 2014)'
_diffrn_ambient_temperature 100(2)
_diffrn_measured_fraction_theta_full 0.996
_diffrn_measured_fraction_theta_max 0.980
_diffrn_measurement_device_type 'D8 Venture'
_diffrn_measurement_method '\f and \w scans'
_diffrn_radiation_type MoK\a
_diffrn_radiation_wavelength 0.71073
_diffrn_reflns_av_R_equivalents 0.0321
_diffrn_reflns_av_unetI/netI 0.0391
_diffrn_reflns_Laue_measured_fraction_full 0.996
_diffrn_reflns_Laue_measured_fraction_max 0.980
_diffrn_reflns_limit_h_max 12
_diffrn_reflns_limit_h_min -12
_diffrn_reflns_limit_k_max 22
_diffrn_reflns_limit_k_min -22
_diffrn_reflns_limit_l_max 13
_diffrn_reflns_limit_l_min -13
_diffrn_reflns_number 24066
_diffrn_reflns_point_group_measured_fraction_full 0.995
_diffrn_reflns_point_group_measured_fraction_max 0.957
_diffrn_reflns_theta_full 25.242
_diffrn_reflns_theta_max 30.647
_diffrn_reflns_theta_min 2.447
_diffrn_source microfocus
_exptl_absorpt_coefficient_mu 1.948
_exptl_absorpt_correction_T_max 0.7461
_exptl_absorpt_correction_T_min 0.6420
_exptl_absorpt_correction_type multi-scan
_exptl_absorpt_process_details sadabs
_exptl_crystal_colour colourless
_exptl_crystal_density_diffrn 1.784
_exptl_crystal_description needle
_exptl_crystal_F_000 650
_exptl_crystal_preparation 'Magnetic properties'
_exptl_crystal_recrystallization_method 'Re-crystallisation from solvent: Methanol/Diethylether'
_exptl_crystal_size_max 0.52
_exptl_crystal_size_mid 0.059
_exptl_crystal_size_min 0.055
_refine_diff_density_max 0.762
_refine_diff_density_min -0.595
_refine_diff_density_rms 0.081
_refine_ls_abs_structure_details
;
 Flack x determined using 3014 quotients [(I+)-(I-)]/[(I+)+(I-)]
 (Parsons, Flack and Wagner, Acta Cryst. B69 (2013) 249-259).
;
_refine_ls_abs_structure_Flack -0.007(6)
_refine_ls_extinction_method none
_refine_ls_goodness_of_fit_ref 1.091
_refine_ls_hydrogen_treatment constr
_refine_ls_matrix_type full
_refine_ls_number_parameters 335
_refine_ls_number_reflns 7171
_refine_ls_number_restraints 1
_refine_ls_restrained_S_all 1.091
_refine_ls_R_factor_all 0.0235
_refine_ls_R_factor_gt 0.0204
_refine_ls_shift/su_max 0.000
_refine_ls_shift/su_mean 0.000
_refine_ls_structure_factor_coef Fsqd
_refine_ls_weighting_details 'w=1/[\s^2^(Fo^2^)+(0.0046P)^2^] where P=(Fo^2^+2Fc^2^)/3'
_refine_ls_weighting_scheme calc
_refine_ls_wR_factor_gt 0.0374
_refine_ls_wR_factor_ref 0.0395
_reflns_Friedel_coverage 0.889
_reflns_Friedel_fraction_full 0.992
_reflns_Friedel_fraction_max 0.932
_reflns_number_gt 6803
_reflns_number_total 7171
_reflns_threshold_expression 'I > 2\s(I)'
_cod_data_source_file d0dt04224b2.cif
_cod_data_source_block I06YB67_0m_c
_cod_depositor_comments 'Adding full bibliography for 7706233--7706235.cif.'
_cod_original_sg_symbol_H-M 'P 21'
_cod_database_code 7706233
_shelx_shelxl_version_number 2018/3
_shelx_space_group_comment
;
The symmetry employed for this shelxl refinement is uniquely defined
by the following loop, which should always be used as a source of
symmetry information in preference to the above space-group names.
They are only intended as comments.
;

loop_
_space_group_symop_operation_xyz
'x, y, z'
'-x, y+1/2, -z'

loop_
_atom_site_label
_atom_site_type_symbol
_atom_site_fract_x
_atom_site_fract_y
_atom_site_fract_z
_atom_site_U_iso_or_equiv
_atom_site_adp_type
_atom_site_occupancy
_atom_site_site_symmetry_order
_atom_site_calc_flag
_atom_site_refinement_flags_posn
_atom_site_refinement_flags_adp
_atom_site_refinement_flags_occupancy
_atom_site_disorder_assembly
_atom_site_disorder_group
Ce1 Ce 0.24067(2) 0.48520(2) 0.28460(2) 0.01135(4) Uani 1 1 d . . . . .
O1 O 0.0550(3) 0.44299(13) 0.0264(3) 0.0194(5) Uani 1 1 d . . . . .
O2 O 0.2035(3) 0.55605(13) 0.0305(2) 0.0189(5) Uani 1 1 d . . . . .
O3 O 0.0989(2) 0.4950(2) -0.1768(2) 0.0200(5) Uani 1 1 d . . . . .
O8 O 0.4867(3) 0.37945(15) 0.3273(3) 0.0229(5) Uani 1 1 d . . . . .
O7 O 0.3481(3) 0.37757(15) 0.1062(3) 0.0233(5) Uani 1 1 d . . . . .
O9 O 0.5583(4) 0.29363(18) 0.1669(3) 0.0377(7) Uani 1 1 d . . . . .
O4 O -0.0843(2) 0.50890(13) 0.2391(2) 0.0196(5) Uani 1 1 d . . . . .
O6 O -0.2164(2) 0.50759(14) 0.4148(3) 0.0237(6) Uani 1 1 d . . . . .
O5 O 0.0437(2) 0.49831(18) 0.4621(2) 0.0175(6) Uani 1 1 d . . . . .
O10 O 0.4976(2) 0.55345(14) 0.2354(3) 0.0195(5) Uani 1 1 d . . . . .
H10O H 0.585508 0.529816 0.272028 0.029 Uiso 1 1 calc R U . . .
N1 N 0.1181(4) 0.3311(2) 0.3194(4) 0.0168(7) Uani 1 1 d . . . . .
N2 N 0.3237(3) 0.41042(16) 0.5504(3) 0.0140(5) Uani 1 1 d . . . . .
N3 N 0.3873(3) 0.57703(16) 0.5127(3) 0.0136(5) Uani 1 1 d . . . . .
N4 N 0.1641(4) 0.65455(19) 0.3002(4) 0.0164(7) Uani 1 1 d . . . . .
N5 N 0.1180(3) 0.4976(2) -0.0438(3) 0.0146(6) Uani 1 1 d . . . . .
N6 N 0.4687(4) 0.34926(19) 0.1993(4) 0.0228(7) Uani 1 1 d . . . . .
N7 N -0.0887(3) 0.50497(14) 0.3713(3) 0.0165(6) Uani 1 1 d . . . . .
C1 C 0.0134(5) 0.2907(2) 0.2146(5) 0.0197(9) Uani 1 1 d . . . . .
H1 H -0.029940 0.321378 0.127657 0.024 Uiso 1 1 calc R U . . .
C2 C -0.0351(5) 0.2062(2) 0.2265(5) 0.0212(8) Uani 1 1 d . . . . .
H2 H -0.110603 0.180129 0.149782 0.025 Uiso 1 1 calc R U . . .
C3 C 0.0280(4) 0.1608(2) 0.3509(4) 0.0221(8) Uani 1 1 d . . . . .
H3 H -0.001050 0.102364 0.361248 0.027 Uiso 1 1 calc R U . . .
C4 C 0.1349(4) 0.2023(2) 0.4610(4) 0.0207(7) Uani 1 1 d . . . . .
H4 H 0.179917 0.172577 0.548503 0.025 Uiso 1 1 calc R U . . .
C5 C 0.1760(4) 0.2875(2) 0.4426(4) 0.0164(7) Uani 1 1 d . . . . .
C6 C 0.2792(4) 0.33361(19) 0.5643(4) 0.0168(6) Uani 1 1 d . . . . .
H6 H 0.313106 0.305124 0.655213 0.020 Uiso 1 1 calc R U . . .
C7 C 0.4123(3) 0.45748(18) 0.6798(3) 0.0139(6) Uani 1 1 d . . . . .
H7 H 0.330280 0.483451 0.729434 0.017 Uiso 1 1 calc R U . . .
C8 C 0.5233(4) 0.4021(2) 0.7930(4) 0.0199(7) Uani 1 1 d . . . . .
H8A H 0.599266 0.370452 0.745088 0.024 Uiso 1 1 calc R U . . .
H8B H 0.458410 0.359251 0.833726 0.024 Uiso 1 1 calc R U . . .
C9 C 0.6182(4) 0.4574(2) 0.9173(4) 0.0232(7) Uani 1 1 d . . . . .
H9A H 0.543416 0.481628 0.974980 0.028 Uiso 1 1 calc R U . . .
H9B H 0.696823 0.420697 0.982794 0.028 Uiso 1 1 calc R U . . .
C10 C 0.7065(4) 0.5305(2) 0.8598(4) 0.0232(7) Uani 1 1 d . . . . .
H10A H 0.788256 0.506528 0.809455 0.028 Uiso 1 1 calc R U . . .
H10B H 0.762347 0.566258 0.942244 0.028 Uiso 1 1 calc R U . . .
C11 C 0.5888(4) 0.5859(2) 0.7542(4) 0.0178(7) Uani 1 1 d . . . . .
H11A H 0.509111 0.611418 0.805351 0.021 Uiso 1 1 calc R U . . .
H11B H 0.647405 0.633492 0.717860 0.021 Uiso 1 1 calc R U . . .
C12 C 0.5030(3) 0.53190(18) 0.6266(3) 0.0145(6) Uani 1 1 d . . . . .
H12 H 0.587043 0.506256 0.579044 0.017 Uiso 1 1 calc R U . . .
C13 C 0.3566(4) 0.65680(19) 0.5278(4) 0.0164(6) Uani 1 1 d . . . . .
H13 H 0.411103 0.687336 0.611288 0.020 Uiso 1 1 calc R U . . .
C14 C 0.2370(4) 0.7014(2) 0.4162(4) 0.0162(7) Uani 1 1 d . . . . .
C15 C 0.2030(4) 0.7880(2) 0.4351(4) 0.0193(7) Uani 1 1 d . . . . .
H15 H 0.257355 0.818826 0.518290 0.023 Uiso 1 1 calc R U . . .
C16 C 0.0880(4) 0.8280(2) 0.3297(4) 0.0214(8) Uani 1 1 d . . . . .
H16 H 0.061903 0.886905 0.339347 0.026 Uiso 1 1 calc R U . . .
C17 C 0.0126(5) 0.7812(2) 0.2116(5) 0.0224(9) Uani 1 1 d . . . . .
H17 H -0.067335 0.807246 0.138555 0.027 Uiso 1 1 calc R U . . .
C18 C 0.0537(5) 0.6949(3) 0.1990(5) 0.0198(9) Uani 1 1 d . . . . .
H18 H 0.001624 0.663469 0.115603 0.024 Uiso 1 1 calc R U . . .
C19 C 0.5276(5) 0.6361(3) 0.1761(5) 0.0283(9) Uani 1 1 d . . . . .
H19A H 0.446741 0.647106 0.087131 0.042 Uiso 1 1 calc R U . . .
H19B H 0.634833 0.636215 0.152829 0.042 Uiso 1 1 calc R U . . .
H19C H 0.521742 0.681231 0.247911 0.042 Uiso 1 1 calc R U . . .

loop_
_atom_site_aniso_label
_atom_site_aniso_U_11
_atom_site_aniso_U_22
_atom_site_aniso_U_33
_atom_site_aniso_U_23
_atom_site_aniso_U_13
_atom_site_aniso_U_12
Ce1 0.01149(6) 0.01160(6) 0.01054(6) 0.00040(10) 0.00135(4) 0.00036(9)
O1 0.0222(11) 0.0207(11) 0.0160(12) 0.0032(9) 0.0053(9) -0.0069(9)
O2 0.0230(11) 0.0154(10) 0.0150(12) 0.0009(9) -0.0035(9) -0.0030(8)
O3 0.0198(9) 0.0288(16) 0.0112(9) -0.0014(12) 0.0029(7) 0.0002(12)
O8 0.0226(12) 0.0268(12) 0.0199(13) 0.0044(10) 0.0059(10) 0.0075(10)
O7 0.0278(12) 0.0213(11) 0.0202(13) 0.0009(10) 0.0039(10) 0.0061(9)
O9 0.0491(18) 0.0284(14) 0.0424(19) 0.0098(13) 0.0254(14) 0.0258(13)
O4 0.0185(10) 0.0256(13) 0.0140(11) -0.0014(8) 0.0015(8) -0.0013(8)
O6 0.0134(9) 0.0328(16) 0.0263(13) -0.0020(9) 0.0074(9) 0.0001(8)
O5 0.0128(8) 0.0231(17) 0.0154(10) -0.0007(10) 0.0001(7) 0.0022(9)
O10 0.0151(11) 0.0214(11) 0.0215(13) 0.0016(10) 0.0026(9) -0.0020(9)
N1 0.0189(15) 0.0160(14) 0.0147(15) -0.0001(11) 0.0021(12) -0.0015(11)
N2 0.0111(12) 0.0159(12) 0.0148(14) 0.0019(10) 0.0021(10) 0.0003(10)
N3 0.0102(12) 0.0175(12) 0.0130(14) 0.0008(10) 0.0022(10) -0.0015(10)
N4 0.0170(15) 0.0159(14) 0.0159(15) -0.0001(11) 0.0026(12) 0.0017(11)
N5 0.0129(10) 0.0161(19) 0.0137(11) 0.0012(11) 0.0002(8) 0.0014(10)
N6 0.0282(17) 0.0181(14) 0.0242(17) 0.0073(12) 0.0101(14) 0.0054(12)
N7 0.0147(11) 0.0155(16) 0.0188(13) -0.0017(9) 0.0026(9) -0.0004(8)
C1 0.0230(19) 0.0179(17) 0.0172(19) 0.0006(14) 0.0021(15) -0.0055(15)
C2 0.025(2) 0.0214(18) 0.0160(18) -0.0017(14) 0.0017(15) -0.0058(15)
C3 0.029(2) 0.0161(16) 0.0227(19) -0.0006(13) 0.0095(16) -0.0041(14)
C4 0.0287(19) 0.0142(15) 0.0200(18) 0.0026(13) 0.0066(15) 0.0015(13)
C5 0.0178(16) 0.0138(15) 0.0178(17) 0.0010(12) 0.0041(13) 0.0001(12)
C6 0.0196(16) 0.0165(14) 0.0136(16) 0.0034(12) 0.0018(12) 0.0030(12)
C7 0.0121(13) 0.0169(13) 0.0119(14) -0.0005(10) 0.0005(11) 0.0027(10)
C8 0.0198(16) 0.0244(17) 0.0148(17) 0.0024(13) 0.0017(13) 0.0019(13)
C9 0.0215(15) 0.0296(17) 0.0152(16) 0.0015(12) -0.0038(13) -0.0012(12)
C10 0.0166(15) 0.0339(18) 0.0170(17) 0.0012(14) -0.0012(13) -0.0003(13)
C11 0.0144(15) 0.0220(16) 0.0157(17) -0.0014(13) 0.0004(13) -0.0038(12)
C12 0.0116(13) 0.0190(14) 0.0125(15) -0.0007(12) 0.0017(11) 0.0006(11)
C13 0.0157(15) 0.0156(14) 0.0176(16) -0.0018(12) 0.0027(12) -0.0039(11)
C14 0.0164(16) 0.0143(14) 0.0181(17) 0.0010(12) 0.0039(13) -0.0026(12)
C15 0.0222(17) 0.0140(15) 0.0226(19) -0.0001(13) 0.0068(14) -0.0035(13)
C16 0.0261(19) 0.0157(16) 0.025(2) 0.0017(14) 0.0100(15) 0.0026(14)
C17 0.024(2) 0.0196(18) 0.024(2) 0.0089(15) 0.0064(16) 0.0075(15)
C18 0.0211(19) 0.0210(18) 0.0167(19) 0.0024(14) 0.0027(15) 0.0013(14)
C19 0.027(2) 0.026(2) 0.032(2) 0.0006(18) 0.0058(17) -0.0084(17)

loop_
_atom_type_symbol
_atom_type_description
_atom_type_scat_dispersion_real
_atom_type_scat_dispersion_imag
_atom_type_scat_source
C C 0.0033 0.0016 'International Tables Vol C Tables 4.2.6.8 and 6.1.1.4'
H H 0.0000 0.0000 'International Tables Vol C Tables 4.2.6.8 and 6.1.1.4'
Ce Ce -0.2486 2.6331 'International Tables Vol C Tables 4.2.6.8 and 6.1.1.4'
N N 0.0061 0.0033 'International Tables Vol C Tables 4.2.6.8 and 6.1.1.4'
O O 0.0106 0.0060 'International Tables Vol C Tables 4.2.6.8 and 6.1.1.4'

loop_
_geom_angle_atom_site_label_1
_geom_angle_atom_site_label_2
_geom_angle_atom_site_label_3
_geom_angle
_geom_angle_site_symmetry_1
_geom_angle_site_symmetry_3
_geom_angle_publ_flag
O10 Ce1 O2 66.64(7) . . ?
O10 Ce1 O5 140.42(8) . . ?
O2 Ce1 O5 125.71(7) . . ?
O10 Ce1 O8 66.57(7) . . ?
O2 Ce1 O8 110.44(8) . . ?
O5 Ce1 O8 123.36(8) . . ?
O10 Ce1 O7 74.30(7) . . ?
O2 Ce1 O7 71.36(7) . . ?
O5 Ce1 O7 143.37(8) . . ?
O8 Ce1 O7 48.34(7) . . ?
O10 Ce1 N1 140.14(8) . . ?
O2 Ce1 N1 121.35(9) . . ?
O5 Ce1 N1 70.81(9) . . ?
O8 Ce1 N1 74.84(8) . . ?
O7 Ce1 N1 72.84(9) . . ?
O10 Ce1 N3 69.24(8) . . ?
O2 Ce1 N3 117.45(7) . . ?
O5 Ce1 N3 72.59(8) . . ?
O8 Ce1 N3 89.20(8) . . ?
O7 Ce1 N3 132.76(8) . . ?
N1 Ce1 N3 121.04(9) . . ?
O10 Ce1 O1 107.75(7) . . ?
O2 Ce1 O1 48.35(6) . . ?
O5 Ce1 O1 104.99(6) . . ?
O8 Ce1 O1 106.68(7) . . ?
O7 Ce1 O1 59.58(7) . . ?
N1 Ce1 O1 73.61(8) . . ?
N3 Ce1 O1 161.40(7) . . ?
O10 Ce1 N2 105.87(7) . . ?
O2 Ce1 N2 172.03(8) . . ?
O5 Ce1 N2 61.67(8) . . ?
O8 Ce1 N2 62.79(8) . . ?
O7 Ce1 N2 104.52(8) . . ?
N1 Ce1 N2 62.30(9) . . ?
N3 Ce1 N2 59.99(8) . . ?
O1 Ce1 N2 135.90(7) . . ?
O10 Ce1 N4 80.31(8) . . ?
O2 Ce1 N4 69.67(9) . . ?
O5 Ce1 N4 72.37(9) . . ?
O8 Ce1 N4 142.06(8) . . ?
O7 Ce1 N4 139.42(9) . . ?
N1 Ce1 N4 139.44(10) . . ?
N3 Ce1 N4 61.03(9) . . ?
O1 Ce1 N4 100.47(8) . . ?
N2 Ce1 N4 112.66(9) . . ?
O10 Ce1 O4 142.29(7) . . ?
O2 Ce1 O4 82.60(7) . . ?
O5 Ce1 O4 47.56(6) . . ?
O8 Ce1 O4 148.95(7) . . ?
O7 Ce1 O4 117.04(7) . . ?
N1 Ce1 O4 74.38(8) . . ?
N3 Ce1 O4 110.18(7) . . ?
O1 Ce1 O4 60.26(7) . . ?
N2 Ce1 O4 105.36(7) . . ?
N4 Ce1 O4 68.45(8) . . ?
N5 O1 Ce1 94.12(16) . . ?
N5 O2 Ce1 98.50(17) . . ?
N6 O8 Ce1 98.63(19) . . ?
N6 O7 Ce1 96.8(2) . . ?
N7 O4 Ce1 94.30(15) . . ?
N7 O5 Ce1 100.18(17) . . ?
C19 O10 Ce1 131.7(2) . . ?
C19 O10 H10O 109.5 . . ?
Ce1 O10 H10O 117.8 . . ?
C1 N1 C5 117.7(3) . . ?
C1 N1 Ce1 123.5(3) . . ?
C5 N1 Ce1 118.5(2) . . ?
C6 N2 C7 119.5(3) . . ?
C6 N2 Ce1 118.2(2) . . ?
C7 N2 Ce1 122.24(18) . . ?
C13 N3 C12 120.1(3) . . ?
C13 N3 Ce1 122.4(2) . . ?
C12 N3 Ce1 117.43(17) . . ?
C18 N4 C14 117.1(3) . . ?
C18 N4 Ce1 123.6(3) . . ?
C14 N4 Ce1 119.4(2) . . ?
O3 N5 O1 121.9(3) . . ?
O3 N5 O2 121.3(3) . . ?
O1 N5 O2 116.8(3) . . ?
O9 N6 O8 122.2(3) . . ?
O9 N6 O7 121.6(3) . . ?
O8 N6 O7 116.2(3) . . ?
O6 N7 O4 122.3(2) . . ?
O6 N7 O5 120.0(3) . . ?
O4 N7 O5 117.8(2) . . ?
N1 C1 C2 123.3(4) . . ?
N1 C1 H1 118.4 . . ?
C2 C1 H1 118.4 . . ?
C3 C2 C1 118.9(4) . . ?
C3 C2 H2 120.5 . . ?
C1 C2 H2 120.5 . . ?
C2 C3 C4 118.3(3) . . ?
C2 C3 H3 120.8 . . ?
C4 C3 H3 120.8 . . ?
C3 C4 C5 119.6(3) . . ?
C3 C4 H4 120.2 . . ?
C5 C4 H4 120.2 . . ?
N1 C5 C4 122.1(3) . . ?
N1 C5 C6 118.3(3) . . ?
C4 C5 C6 119.5(3) . . ?
N2 C6 C5 121.4(3) . . ?
N2 C6 H6 119.3 . . ?
C5 C6 H6 119.3 . . ?
N2 C7 C12 108.2(3) . . ?
N2 C7 C8 115.3(2) . . ?
C12 C7 C8 111.7(2) . . ?
N2 C7 H7 107.1 . . ?
C12 C7 H7 107.1 . . ?
C8 C7 H7 107.1 . . ?
C7 C8 C9 111.3(3) . . ?
C7 C8 H8A 109.4 . . ?
C9 C8 H8A 109.4 . . ?
C7 C8 H8B 109.4 . . ?
C9 C8 H8B 109.4 . . ?
H8A C8 H8B 108.0 . . ?
C10 C9 C8 111.7(3) . . ?
C10 C9 H9A 109.3 . . ?
C8 C9 H9A 109.3 . . ?
C10 C9 H9B 109.3 . . ?
C8 C9 H9B 109.3 . . ?
H9A C9 H9B 107.9 . . ?
C9 C10 C11 110.3(3) . . ?
C9 C10 H10A 109.6 . . ?
C11 C10 H10A 109.6 . . ?
C9 C10 H10B 109.6 . . ?
C11 C10 H10B 109.6 . . ?
H10A C10 H10B 108.1 . . ?
C12 C11 C10 110.1(3) . . ?
C12 C11 H11A 109.6 . . ?
C10 C11 H11A 109.6 . . ?
C12 C11 H11B 109.6 . . ?
C10 C11 H11B 109.6 . . ?
H11A C11 H11B 108.1 . . ?
N3 C12 C11 116.7(2) . . ?
N3 C12 C7 106.8(2) . . ?
C11 C12 C7 110.8(3) . . ?
N3 C12 H12 107.4 . . ?
C11 C12 H12 107.4 . . ?
C7 C12 H12 107.4 . . ?
N3 C13 C14 120.3(3) . . ?
N3 C13 H13 119.9 . . ?
C14 C13 H13 119.9 . . ?
N4 C14 C15 123.4(3) . . ?
N4 C14 C13 117.0(3) . . ?
C15 C14 C13 119.7(3) . . ?
C16 C15 C14 118.5(3) . . ?
C16 C15 H15 120.8 . . ?
C14 C15 H15 120.8 . . ?
C17 C16 C15 118.8(3) . . ?
C17 C16 H16 120.6 . . ?
C15 C16 H16 120.6 . . ?
C16 C17 C18 119.6(4) . . ?
C16 C17 H17 120.2 . . ?
C18 C17 H17 120.2 . . ?
N4 C18 C17 122.6(4) . . ?
N4 C18 H18 118.7 . . ?
C17 C18 H18 118.7 . . ?
O10 C19 H19A 109.5 . . ?
O10 C19 H19B 109.5 . . ?
H19A C19 H19B 109.5 . . ?
O10 C19 H19C 109.5 . . ?
H19A C19 H19C 109.5 . . ?
H19B C19 H19C 109.5 . . ?

loop_
_geom_bond_atom_site_label_1
_geom_bond_atom_site_label_2
_geom_bond_distance
_geom_bond_site_symmetry_2
_geom_bond_publ_flag
Ce1 O10 2.555(2) . ?
Ce1 O2 2.583(2) . ?
Ce1 O5 2.601(2) . ?
Ce1 O8 2.625(2) . ?
Ce1 O7 2.656(2) . ?
Ce1 N1 2.657(3) . ?
Ce1 N3 2.657(3) . ?
Ce1 O1 2.684(2) . ?
Ce1 N2 2.706(3) . ?
Ce1 N4 2.721(3) . ?
Ce1 O4 2.733(2) . ?
O1 N5 1.259(3) . ?
O2 N5 1.276(3) . ?
O3 N5 1.223(3) . ?
O8 N6 1.267(4) . ?
O7 N6 1.279(4) . ?
O9 N6 1.231(4) . ?
O4 N7 1.248(3) . ?
O6 N7 1.237(3) . ?
O5 N7 1.268(3) . ?
O10 C19 1.443(4) . ?
O10 H10O 0.8400 . ?
N1 C1 1.339(5) . ?
N1 C5 1.342(5) . ?
N2 C6 1.266(4) . ?
N2 C7 1.482(4) . ?
N3 C13 1.280(4) . ?
N3 C12 1.472(4) . ?
N4 C18 1.344(5) . ?
N4 C14 1.348(5) . ?
C1 C2 1.387(5) . ?
C1 H1 0.9500 . ?
C2 C3 1.374(5) . ?
C2 H2 0.9500 . ?
C3 C4 1.386(5) . ?
C3 H3 0.9500 . ?
C4 C5 1.388(4) . ?
C4 H4 0.9500 . ?
C5 C6 1.474(4) . ?
C6 H6 0.9500 . ?
C7 C12 1.529(4) . ?
C7 C8 1.531(4) . ?
C7 H7 1.0000 . ?
C8 C9 1.536(5) . ?
C8 H8A 0.9900 . ?
C8 H8B 0.9900 . ?
C9 C10 1.519(5) . ?
C9 H9A 0.9900 . ?
C9 H9B 0.9900 . ?
C10 C11 1.521(4) . ?
C10 H10A 0.9900 . ?
C10 H10B 0.9900 . ?
C11 C12 1.519(4) . ?
C11 H11A 0.9900 . ?
C11 H11B 0.9900 . ?
C12 H12 1.0000 . ?
C13 C14 1.473(4) . ?
C13 H13 0.9500 . ?
C14 C15 1.394(4) . ?
C15 C16 1.385(5) . ?
C15 H15 0.9500 . ?
C16 C17 1.368(6) . ?
C16 H16 0.9500 . ?
C17 C18 1.396(5) . ?
C17 H17 0.9500 . ?
C18 H18 0.9500 . ?
C19 H19A 0.9800 . ?
C19 H19B 0.9800 . ?
C19 H19C 0.9800 . ?
